data_4110151
loop_
_publ_author_name
'V\'ictor Blanco'
'Marcos Chas'
'Dolores Abella'
'Carlos Peinador'
'Jos\'e M. Quintela'

_publ_section_title
;
 Molecular Catenation via Metal-Directed Self-Assembly and
 \p-Donor/\p-Acceptor Interactions: Efficient One-Pot Synthesis,
 Characterization, and Crystal Structures of [3]Catenanes Based on Pd or
 Pt Dinuclear Metallocycles
;
_journal_name_full 'Journal of the American Chemical Society'
_journal_page_first 13978
_journal_page_last 13986
_journal_paper_doi 10.1021/ja074721a
_journal_volume 129
_journal_year 2007
_chemical_formula_sum 'C51 H58 F24 N8 O11 P4 Pt'
_chemical_formula_weight 1734.02
_chemical_name_systematic
;
 ?
;
_space_group_IT_number 14
_symmetry_cell_setting monoclinic
_symmetry_space_group_name_Hall '-P 2ybc'
_symmetry_space_group_name_H-M 'P 1 21/c 1'
_atom_sites_solution_hydrogens geom
_atom_sites_solution_primary direct
_atom_sites_solution_secondary difmap
_audit_creation_method SHELXL-97
_cell_angle_alpha 90.000(5)
_cell_angle_beta 108.108(5)
_cell_angle_gamma 90.000(5)
_cell_formula_units_Z 4
_cell_length_a 16.779(5)
_cell_length_b 21.728(5)
_cell_length_c 19.777(5)
_cell_measurement_reflns_used 22567
_cell_measurement_temperature 100(2)
_cell_measurement_theta_max 47.639
_cell_measurement_theta_min 5.108
_cell_volume 6853(3)
_computing_structure_refinement 'SHELXL-97 (Sheldrick, 1997)'
_diffrn_ambient_temperature 100(2)
_diffrn_measured_fraction_theta_full 0.994
_diffrn_measured_fraction_theta_max 0.994
_diffrn_radiation_monochromator graphite
_diffrn_radiation_source 'fine-focus sealed tube'
_diffrn_radiation_type MoK\a
_diffrn_radiation_wavelength 0.71073
_diffrn_reflns_av_R_equivalents 0.0690
_diffrn_reflns_av_sigmaI/netI 0.0476
_diffrn_reflns_limit_h_max 22
_diffrn_reflns_limit_h_min -22
_diffrn_reflns_limit_k_max 29
_diffrn_reflns_limit_k_min -29
_diffrn_reflns_limit_l_max 26
_diffrn_reflns_limit_l_min -26
_diffrn_reflns_number 150051
_diffrn_reflns_theta_full 28.75
_diffrn_reflns_theta_max 28.75
_diffrn_reflns_theta_min 1.28
_exptl_absorpt_coefficient_mu 2.265
_exptl_absorpt_correction_T_max 0.8221
_exptl_absorpt_correction_T_min 0.6013
_exptl_crystal_colour orange
_exptl_crystal_density_diffrn 1.681
_exptl_crystal_description 'irregular block'
_exptl_crystal_F_000 3448
_exptl_crystal_size_max 0.25
_exptl_crystal_size_mid 0.19
_exptl_crystal_size_min 0.09
_refine_diff_density_max 4.707
_refine_diff_density_min -4.380
_refine_diff_density_rms 0.188
_refine_ls_extinction_method none
_refine_ls_goodness_of_fit_ref 1.034
_refine_ls_hydrogen_treatment mixed
_refine_ls_matrix_type full
_refine_ls_number_parameters 965
_refine_ls_number_reflns 17694
_refine_ls_number_restraints 66
_refine_ls_restrained_S_all 1.033
_refine_ls_R_factor_all 0.1261
_refine_ls_R_factor_gt 0.0882
_refine_ls_shift/su_max 2.157
_refine_ls_shift/su_mean 0.052
_refine_ls_structure_factor_coef Fsqd
_refine_ls_weighting_details 'calc w=1/[\s^2^(Fo^2^)+(0.1216P)^2^+61.8762P] where P=(Fo^2^+2Fc^2^)/3'
_refine_ls_weighting_scheme calc
_refine_ls_wR_factor_gt 0.2265
_refine_ls_wR_factor_ref 0.2581
_reflns_number_gt 12286
_reflns_number_total 17694
_reflns_threshold_expression >2sigma(I)
_cod_data_source_file ja074721asi20070627_023939.cif
_cod_data_source_block 0711606ss
_cod_database_code 4110151

loop_
_symmetry_equiv_pos_as_xyz
'x, y, z'
'-x, y+1/2, -z+1/2'
'-x, -y, -z'
'x, -y-1/2, z-1/2'

loop_
_atom_site_label
_atom_site_type_symbol
_atom_site_fract_x
_atom_site_fract_y
_atom_site_fract_z
_atom_site_U_iso_or_equiv
_atom_site_adp_type
_atom_site_occupancy
_atom_site_symmetry_multiplicity
_atom_site_calc_flag
_atom_site_refinement_flags
_atom_site_disorder_assembly
_atom_site_disorder_group
C1 C 0.3173(5) 0.9013(4) 0.7202(4) 0.0376(16) Uani 1 1 d . . .
H1 H 0.3049 0.8586 0.7187 0.045 Uiso 1 1 calc R . .
C2 C 0.2629(5) 0.9427(4) 0.7359(4) 0.0365(16) Uani 1 1 d . . .
H2 H 0.2141 0.9282 0.7455 0.044 Uiso 1 1 calc R . .
C3 C 0.2794(4) 1.0053(3) 0.7376(4) 0.0327(15) Uani 1 1 d . . .
C4 C 0.3527(6) 1.0240(4) 0.7237(5) 0.049(2) Uani 1 1 d . . .
H4 H 0.3660 1.0665 0.7240 0.058 Uiso 1 1 calc R . .
C5 C 0.4057(6) 0.9803(4) 0.7095(5) 0.050(2) Uani 1 1 d . . .
H5 H 0.4560 0.9934 0.7014 0.060 Uiso 1 1 calc R . .
C6 C 0.0985(5) 1.0741(3) 0.7863(4) 0.0380(17) Uani 1 1 d . . .
H6 H 0.0548 1.0611 0.8040 0.046 Uiso 1 1 calc R . .
C7 C 0.1563(5) 1.0316(4) 0.7775(4) 0.0380(16) Uani 1 1 d . . .
H7 H 0.1519 0.9896 0.7890 0.046 Uiso 1 1 calc R . .
C8 C 0.2207(5) 1.0508(3) 0.7518(4) 0.0326(15) Uani 1 1 d . . .
C9 C 0.2269(4) 1.1130(3) 0.7385(4) 0.0345(15) Uani 1 1 d . . .
H9 H 0.2717 1.1275 0.7231 0.041 Uiso 1 1 calc R . .
C10 C 0.1685(5) 1.1539(3) 0.7476(4) 0.0356(16) Uani 1 1 d . . .
H10 H 0.1732 1.1964 0.7384 0.043 Uiso 1 1 calc R . .
C11 C 0.0409(5) 1.1772(3) 0.7762(4) 0.0361(16) Uani 1 1 d . . .
H11A H 0.0647 1.2193 0.7818 0.043 Uiso 1 1 calc R . .
H11B H 0.0254 1.1674 0.8194 0.043 Uiso 1 1 calc R . .
C12 C -0.0273(5) 1.1784(4) 0.6483(5) 0.0407(18) Uani 1 1 d . . .
H12 H 0.0268 1.1793 0.6426 0.049 Uiso 1 1 calc R . .
C13 C -0.0974(5) 1.1802(4) 0.5895(4) 0.0391(17) Uani 1 1 d . . .
H13 H -0.0912 1.1832 0.5435 0.047 Uiso 1 1 calc R . .
C14 C -0.1765(5) 1.1776(3) 0.5964(4) 0.0317(14) Uani 1 1 d . . .
C15 C -0.1819(5) 1.1747(4) 0.6650(5) 0.0418(18) Uani 1 1 d . . .
H15 H -0.2355 1.1735 0.6719 0.050 Uiso 1 1 calc R . .
C16 C -0.1114(5) 1.1736(4) 0.7228(5) 0.0410(18) Uani 1 1 d . . .
H16 H -0.1161 1.1715 0.7694 0.049 Uiso 1 1 calc R . .
C17 C 0.3780(5) 0.8746(4) 0.5366(5) 0.0446(19) Uani 1 1 d . . .
H17 H 0.4202 0.9047 0.5404 0.054 Uiso 1 1 calc R . .
C18 C 0.3152(5) 0.8677(4) 0.4730(5) 0.0376(17) Uani 1 1 d . . .
H18 H 0.3155 0.8920 0.4331 0.045 Uiso 1 1 calc R . .
C19 C -0.2508(5) 1.1751(3) 0.5331(4) 0.0345(15) Uani 1 1 d . . .
C20 C -0.2571(6) 1.2114(4) 0.4741(5) 0.0436(18) Uani 1 1 d . . .
H20 H -0.2160 1.2420 0.4763 0.052 Uiso 1 1 calc R . .
C21 C 0.3227(6) 0.7967(4) 0.5881(5) 0.048(2) Uani 1 1 d . . .
H21 H 0.3264 0.7709 0.6277 0.058 Uiso 1 1 calc R . .
C22 C 0.6184(10) 0.8233(7) 0.7998(8) 0.099(5) Uani 1 1 d . . .
H22A H 0.6732 0.8386 0.8306 0.119 Uiso 1 1 calc R . .
H22B H 0.5986 0.7914 0.8266 0.119 Uiso 1 1 calc R . .
C23 C 0.6290(7) 0.7961(6) 0.7363(7) 0.080(4) Uani 1 1 d . . .
H23A H 0.6714 0.8200 0.7221 0.095 Uiso 1 1 calc R . .
H23B H 0.6506 0.7536 0.7473 0.095 Uiso 1 1 calc R . .
C24 C 0.0880(5) 0.0399(4) 0.5843(4) 0.0419(18) Uani 1 1 d . . .
C25 C 0.1146(6) -0.0200(4) 0.5752(5) 0.050(2) Uani 1 1 d . . .
H25 H 0.0862 -0.0546 0.5861 0.060 Uiso 1 1 calc R . .
C26 C 0.1825(6) -0.0285(5) 0.5503(5) 0.056(2) Uani 1 1 d . . .
H26 H 0.2003 -0.0691 0.5445 0.068 Uiso 1 1 calc R . .
C27 C 0.2236(6) 0.0197(5) 0.5341(6) 0.062(3) Uani 1 1 d . . .
H27 H 0.2704 0.0132 0.5175 0.074 Uiso 1 1 calc R . .
C28 C 0.1963(6) 0.0805(5) 0.5421(6) 0.056(2) Uani 1 1 d . . .
H28 H 0.2245 0.1147 0.5299 0.067 Uiso 1 1 calc R . .
C29 C 0.1292(5) 0.0905(5) 0.5673(5) 0.048(2) Uani 1 1 d . . .
C30 C -0.0251(6) -0.0023(4) 0.6181(5) 0.050(2) Uani 1 1 d . . .
H30A H 0.0118 -0.0308 0.6531 0.061 Uiso 1 1 calc R . .
H30B H -0.0446 -0.0240 0.5718 0.061 Uiso 1 1 calc R . .
C31 C -0.0984(6) 0.0130(4) 0.6411(5) 0.048(2) Uani 1 1 d . . .
H31A H -0.1275 0.0494 0.6146 0.058 Uiso 1 1 calc R . .
H31B H -0.1383 -0.0220 0.6306 0.058 Uiso 1 1 calc R . .
C32 C -0.1383(8) 0.0186(5) 0.7467(6) 0.062(3) Uani 1 1 d . . .
H32A H -0.1674 -0.0211 0.7314 0.074 Uiso 1 1 calc R . .
H32B H -0.1795 0.0522 0.7303 0.074 Uiso 1 1 calc R . .
C33 C -0.1028(9) 0.0201(5) 0.8248(6) 0.070(3) Uani 1 1 d . A .
H33A H -0.1471 0.0108 0.8466 0.084 Uiso 1 1 calc R . .
H33B H -0.0583 -0.0114 0.8409 0.084 Uiso 1 1 calc R . .
C34A C -0.0435(13) 0.0966(8) 0.9211(9) 0.066(6) Uani 0.74(3) 1 d P A 1
H34A H -0.0555 0.1409 0.9247 0.080 Uiso 0.74(3) 1 calc PR A 1
H34B H -0.0782 0.0733 0.9446 0.080 Uiso 0.74(3) 1 calc PR A 1
C34B C -0.024(2) 0.0525(19) 0.9226(16) 0.046(12) Uani 0.26(3) 1 d P A 2
H34C H -0.0642 0.0492 0.9495 0.055 Uiso 0.26(3) 1 calc PR A 2
H34D H -0.0026 0.0106 0.9178 0.055 Uiso 0.26(3) 1 calc PR A 2
C35 C 0.0376(14) 0.0864(9) 0.9567(7) 0.123(8) Uani 1 1 d . . .
H35A H 0.0518 0.0432 0.9497 0.148 Uiso 1 1 calc R A 1
H35B H 0.0473 0.0929 1.0082 0.148 Uiso 1 1 calc R A 1
C36 C 0.1731(8) 0.1207(5) 0.9678(5) 0.062(3) Uani 1 1 d . . .
C37 C 0.2085(13) 0.0730(6) 1.0138(6) 0.104(6) Uani 1 1 d . A .
H37 H 0.1749 0.0415 1.0242 0.124 Uiso 1 1 calc R . .
C38 C 0.2988(19) 0.0730(11) 1.0454(9) 0.164(14) Uani 1 1 d . . .
H38 H 0.3256 0.0402 1.0758 0.197 Uiso 1 1 calc R A .
C39 C 0.3453(15) 0.1200(13) 1.0316(10) 0.143(11) Uani 1 1 d . A .
H39 H 0.4040 0.1207 1.0553 0.172 Uiso 1 1 calc R . .
C40 C 0.3106(8) 0.1656(9) 0.9852(6) 0.095(5) Uani 1 1 d . . .
H40 H 0.3452 0.1963 0.9747 0.114 Uiso 1 1 calc R A .
C41 C 0.2253(7) 0.1675(6) 0.9533(5) 0.060(3) Uani 1 1 d . A .
C42 C 0.2349(6) 0.2665(6) 0.9033(5) 0.061(3) Uani 1 1 d . A .
H42A H 0.2803 0.2550 0.8835 0.073 Uiso 1 1 calc R . .
H42B H 0.2608 0.2838 0.9515 0.073 Uiso 1 1 calc R . .
C43 C 0.1784(8) 0.3137(5) 0.8561(6) 0.065(3) Uani 1 1 d . . .
H43A H 0.1250 0.3166 0.8674 0.078 Uiso 1 1 calc R . .
H43B H 0.2057 0.3546 0.8640 0.078 Uiso 1 1 calc R . .
C44 C 0.1114(10) 0.3361(5) 0.7350(8) 0.079(4) Uani 1 1 d . . .
H44A H 0.1306 0.3787 0.7493 0.095 Uiso 1 1 calc R . .
H44B H 0.0536 0.3325 0.7374 0.095 Uiso 1 1 calc R . .
C45 C 0.1088(10) 0.3275(6) 0.6623(7) 0.093(5) Uani 1 1 d . . .
H45A H 0.0537 0.3417 0.6308 0.112 Uiso 1 1 calc R . .
H45B H 0.1524 0.3537 0.6528 0.112 Uiso 1 1 calc R . .
C46 C 0.1009(6) 0.2584(4) 0.5703(5) 0.049(2) Uani 1 1 d . . .
H46A H 0.1212 0.2936 0.5485 0.059 Uiso 1 1 calc R . .
H46B H 0.0393 0.2557 0.5486 0.059 Uiso 1 1 calc R . .
C47 C 0.1408(6) 0.2005(5) 0.5562(5) 0.051(2) Uani 1 1 d . . .
H47A H 0.1347 0.1975 0.5049 0.062 Uiso 1 1 calc R . .
H47B H 0.2014 0.2009 0.5831 0.062 Uiso 1 1 calc R . .
C48 C 0.522(2) 0.8774(15) 0.393(2) 0.217(17) Uani 1 1 d . . .
C49 C 0.5880(13) 0.8454(8) 0.3745(13) 0.123(7) Uani 1 1 d . . .
C50 C 0.3701(9) 0.9831(10) 0.9404(8) 0.108(6) Uani 1 1 d . . .
C51 C 0.4229(8) 0.9516(7) 0.9047(6) 0.076(3) Uani 1 1 d . . .
N1 N 0.3879(4) 0.9204(3) 0.7070(4) 0.0383(14) Uani 1 1 d . . .
N2 N 0.1043(4) 1.1336(3) 0.7697(3) 0.0333(13) Uani 1 1 d . . .
N3 N -0.0348(4) 1.1755(3) 0.7137(3) 0.0326(13) Uani 1 1 d . . .
N4 N 0.3813(4) 0.8400(3) 0.5935(4) 0.0420(16) Uani 1 1 d . . .
N5 N 0.5578(5) 0.8746(4) 0.7824(4) 0.0508(18) Uani 1 1 d . . .
H5A H 0.5851 0.9107 0.7794 0.061 Uiso 1 1 calc R . .
H5B H 0.5335 0.8790 0.8180 0.061 Uiso 1 1 calc R . .
N6 N 0.5519(6) 0.7941(5) 0.6768(5) 0.080(3) Uani 1 1 d . . .
H6A H 0.5286 0.7554 0.6738 0.096 Uiso 1 1 calc R . .
H6B H 0.5638 0.8016 0.6352 0.096 Uiso 1 1 calc R . .
N7 N 0.6408(8) 0.8248(6) 0.3598(10) 0.118(5) Uani 1 1 d . . .
N8 N 0.4602(7) 0.9265(7) 0.8766(6) 0.092(4) Uani 1 1 d . . .
O1 O 0.0232(4) 0.0515(3) 0.6108(3) 0.0444(13) Uani 1 1 d . . .
O2 O -0.0717(4) 0.0257(3) 0.7159(3) 0.0522(15) Uani 1 1 d . . .
O3 O -0.0687(5) 0.0797(4) 0.8466(4) 0.0640(19) Uani 1 1 d . . .
O4 O 0.0901(5) 0.1264(3) 0.9330(4) 0.0546(16) Uani 1 1 d . A .
O5 O 0.1853(4) 0.2126(3) 0.9072(3) 0.0486(14) Uani 1 1 d . . .
O6 O 0.1626(4) 0.2956(3) 0.7849(4) 0.0511(15) Uani 1 1 d . . .
O7 O 0.1209(5) 0.2680(3) 0.6451(4) 0.0546(17) Uani 1 1 d . . .
O8 O 0.1011(4) 0.1478(3) 0.5778(3) 0.0448(14) Uani 1 1 d . . .
O9 O 0.6345(16) 0.9964(11) 0.7866(13) 0.265(13) Uani 1 1 d . . .
O10 O 0.400(2) 0.7787(10) 0.923(2) 0.39(3) Uani 1 1 d . . .
F1 F 0.1711(8) 0.9302(6) 0.9651(8) 0.171(6) Uani 1 1 d . . .
F2 F 0.0920(8) 0.8449(6) 0.9540(6) 0.160(6) Uani 1 1 d . . .
F3 F 0.0675(5) 0.9124(4) 0.8671(10) 0.212(9) Uani 1 1 d . . .
F4 F 0.2004(6) 0.9062(4) 0.8692(5) 0.107(3) Uani 1 1 d . . .
F5 F 0.1202(8) 0.8219(4) 0.8592(5) 0.124(4) Uani 1 1 d . . .
F6 F 0.2217(7) 0.8422(6) 0.9550(7) 0.173(6) Uani 1 1 d . . .
F7 F 0.0339(6) 0.7738(4) 0.6778(8) 0.167(6) Uani 1 1 d . . .
F8 F 0.0950(6) 0.8654(3) 0.6849(4) 0.087(2) Uani 1 1 d . . .
F9 F 0.1675(7) 0.7778(6) 0.6885(10) 0.189(8) Uani 1 1 d . . .
F10 F 0.0923(15) 0.7478(6) 0.5949(13) 0.277(12) Uani 1 1 d . . .
F11 F 0.1458(8) 0.8412(4) 0.5990(7) 0.137(5) Uani 1 1 d . . .
F12 F 0.0102(8) 0.8380(6) 0.5869(7) 0.169(6) Uani 1 1 d . . .
F13 F 0.7153(6) 0.9518(8) 0.6018(10) 0.235(10) Uani 1 1 d . . .
F14 F 0.6682(11) 0.9338(9) 0.6897(15) 0.274(14) Uani 1 1 d . . .
F15 F 0.6684(8) 1.0311(8) 0.6499(12) 0.246(11) Uani 1 1 d . . .
F16 F 0.5890(10) 0.8953(7) 0.5794(14) 0.236(11) Uani 1 1 d . . .
F17 F 0.5933(6) 0.9926(6) 0.5352(11) 0.224(9) Uani 1 1 d . . .
F18 F 0.5465(7) 0.9779(6) 0.6265(11) 0.209(8) Uani 1 1 d . . .
F19 F 0.5489(19) 0.0848(8) 0.8828(16) 0.205(11) Uani 0.67 1 d P . .
F20 F 0.4986(9) 0.1341(9) 0.9411(14) 0.212(14) Uani 0.67 1 d P . .
F21 F 0.4104(6) 0.1621(7) 0.8525(7) 0.107(5) Uani 0.67 1 d P . .
F22 F 0.474(2) 0.1321(13) 0.7860(11) 0.243(17) Uani 0.67 1 d P . .
F23 F 0.5427(8) 0.1856(5) 0.8622(11) 0.122(6) Uani 0.67 1 d P . .
F24 F 0.4214(17) 0.0756(9) 0.8596(10) 0.177(9) Uani 0.67 1 d P . .
F25 F 0.5494(14) 0.1078(13) 0.7377(14) 0.094(6) Uani 0.33 1 d PU . .
F26 F 0.5369(15) 0.2066(14) 0.7132(19) 0.126(8) Uani 0.33 1 d PU . .
F27 F 0.6259(19) 0.1452(15) 0.6701(16) 0.121(9) Uani 0.33 1 d PU . .
F28 F 0.6730(12) 0.2104(12) 0.7517(11) 0.085(5) Uani 0.33 1 d PU . .
F29 F 0.6992(13) 0.1393(13) 0.7994(16) 0.105(6) Uani 0.33 1 d PU . .
F30 F 0.6017(15) 0.1818(11) 0.8189(14) 0.095(6) Uani 0.33 1 d PU . .
P1 P 0.14491(17) 0.87706(13) 0.91187(14) 0.0516(6) Uani 1 1 d . . .
P2 P 0.0872(2) 0.80559(14) 0.63778(19) 0.0688(8) Uani 1 1 d . . .
P3 P 0.6293(3) 0.9628(3) 0.6122(6) 0.226(5) Uani 1 1 d . . .
P4 P 0.4875(5) 0.1314(3) 0.8727(4) 0.0917(19) Uani 0.67 1 d P . .
P5 P 0.6159(6) 0.1626(6) 0.7467(6) 0.077(3) Uani 0.33 1 d PU . .
Pt1 Pt 0.46791(2) 0.857910(16) 0.688690(19) 0.04600(13) Uani 1 1 d . . .
O12 O 0.510(3) 0.734(2) 1.014(2) 0.45(3) Uani 1 1 d . . .

loop_
_atom_site_aniso_label
_atom_site_aniso_U_11
_atom_site_aniso_U_22
_atom_site_aniso_U_33
_atom_site_aniso_U_23
_atom_site_aniso_U_13
_atom_site_aniso_U_12
C1 0.033(4) 0.035(4) 0.044(4) -0.007(3) 0.011(3) 0.003(3)
C2 0.033(4) 0.037(4) 0.039(4) -0.007(3) 0.011(3) 0.002(3)
C3 0.032(3) 0.032(4) 0.033(4) 0.002(3) 0.009(3) 0.007(3)
C4 0.048(5) 0.034(4) 0.069(6) 0.013(4) 0.026(4) 0.013(3)
C5 0.047(5) 0.038(4) 0.071(6) 0.013(4) 0.030(4) 0.013(4)
C6 0.055(5) 0.028(3) 0.042(4) -0.002(3) 0.030(4) -0.001(3)
C7 0.050(4) 0.029(4) 0.041(4) -0.001(3) 0.024(4) 0.003(3)
C8 0.036(4) 0.028(3) 0.031(4) -0.001(3) 0.007(3) 0.003(3)
C9 0.027(3) 0.032(4) 0.046(4) 0.000(3) 0.013(3) -0.003(3)
C10 0.037(4) 0.026(3) 0.046(4) -0.003(3) 0.015(3) -0.002(3)
C11 0.036(4) 0.032(4) 0.044(4) -0.010(3) 0.018(3) 0.000(3)
C12 0.045(4) 0.038(4) 0.049(5) -0.005(3) 0.029(4) 0.003(3)
C13 0.041(4) 0.040(4) 0.043(4) -0.002(3) 0.023(3) 0.000(3)
C14 0.039(4) 0.022(3) 0.040(4) 0.000(3) 0.020(3) 0.003(3)
C15 0.038(4) 0.050(5) 0.046(4) 0.000(4) 0.026(4) 0.001(3)
C16 0.041(4) 0.045(4) 0.045(4) 0.002(4) 0.025(4) 0.001(3)
C17 0.031(4) 0.054(5) 0.055(5) 0.000(4) 0.022(4) 0.008(3)
C18 0.033(4) 0.039(4) 0.046(4) 0.005(3) 0.020(3) 0.009(3)
C19 0.035(4) 0.032(4) 0.043(4) -0.005(3) 0.022(3) 0.008(3)
C20 0.054(5) 0.031(4) 0.051(5) -0.005(3) 0.024(4) 0.005(3)
C21 0.067(6) 0.037(4) 0.044(5) -0.003(4) 0.022(4) 0.013(4)
C22 0.094(10) 0.099(10) 0.084(9) -0.001(8) -0.002(7) 0.066(9)
C23 0.061(7) 0.102(9) 0.086(8) 0.033(7) 0.037(6) 0.055(7)
C24 0.044(4) 0.050(5) 0.032(4) -0.004(3) 0.013(3) 0.008(4)
C25 0.057(5) 0.047(5) 0.046(5) -0.007(4) 0.017(4) 0.010(4)
C26 0.047(5) 0.060(6) 0.059(6) -0.014(5) 0.013(4) 0.016(4)
C27 0.041(5) 0.071(7) 0.082(7) -0.025(6) 0.031(5) 0.004(4)
C28 0.044(5) 0.057(6) 0.076(7) -0.013(5) 0.032(5) 0.000(4)
C29 0.038(4) 0.065(6) 0.044(5) -0.017(4) 0.016(4) 0.007(4)
C30 0.068(6) 0.035(4) 0.053(5) -0.003(4) 0.026(5) -0.001(4)
C31 0.065(6) 0.039(4) 0.049(5) -0.006(4) 0.030(4) -0.007(4)
C32 0.085(7) 0.039(5) 0.078(7) -0.007(5) 0.049(6) -0.013(5)
C33 0.095(9) 0.063(7) 0.067(7) 0.016(5) 0.049(7) -0.003(6)
C34A 0.113(14) 0.049(10) 0.061(9) -0.009(7) 0.062(10) -0.013(9)
C34B 0.06(2) 0.05(3) 0.031(16) -0.003(14) 0.020(15) -0.001(16)
C35 0.19(2) 0.145(15) 0.041(6) -0.015(8) 0.043(9) -0.097(15)
C36 0.090(8) 0.052(5) 0.040(5) -0.018(4) 0.012(5) 0.015(5)
C37 0.179(17) 0.066(8) 0.045(6) -0.011(6) 0.004(8) 0.022(9)
C38 0.25(3) 0.143(18) 0.044(8) -0.024(11) -0.041(13) 0.13(2)
C39 0.122(17) 0.18(2) 0.078(12) -0.043(15) -0.045(11) 0.078(17)
C40 0.059(7) 0.155(14) 0.053(7) -0.037(8) -0.009(5) 0.033(8)
C41 0.055(5) 0.077(7) 0.042(5) -0.024(5) 0.006(4) 0.015(5)
C42 0.050(5) 0.090(8) 0.048(5) -0.028(5) 0.022(4) -0.031(5)
C43 0.083(7) 0.047(5) 0.083(8) -0.029(5) 0.051(6) -0.037(5)
C44 0.131(11) 0.031(4) 0.104(10) 0.011(5) 0.076(9) 0.022(6)
C45 0.114(11) 0.054(7) 0.081(9) -0.009(6) -0.014(8) 0.040(7)
C46 0.047(5) 0.050(5) 0.056(5) 0.015(4) 0.025(4) 0.006(4)
C47 0.043(5) 0.070(6) 0.049(5) 0.004(4) 0.026(4) 0.008(4)
C48 0.23(3) 0.20(3) 0.30(4) 0.10(3) 0.19(3) 0.14(2)
C49 0.122(15) 0.088(11) 0.18(2) 0.043(12) 0.081(15) 0.043(10)
C50 0.065(8) 0.174(17) 0.093(10) -0.046(11) 0.038(8) -0.019(9)
C51 0.063(7) 0.106(10) 0.048(6) -0.009(6) 0.000(5) -0.001(7)
N1 0.035(3) 0.039(3) 0.038(3) 0.003(3) 0.009(3) 0.015(3)
N2 0.040(3) 0.024(3) 0.040(3) -0.003(2) 0.018(3) 0.003(2)
N3 0.039(3) 0.024(3) 0.041(3) -0.004(2) 0.022(3) 0.003(2)
N4 0.039(3) 0.043(4) 0.047(4) -0.005(3) 0.016(3) 0.016(3)
N5 0.042(4) 0.059(5) 0.051(4) 0.016(4) 0.014(3) 0.017(3)
N6 0.067(6) 0.088(7) 0.080(6) 0.000(5) 0.014(5) 0.058(5)
N7 0.070(8) 0.081(8) 0.216(17) -0.017(10) 0.064(10) -0.008(6)
N8 0.074(7) 0.143(11) 0.057(6) 0.008(6) 0.015(5) 0.052(7)
O1 0.056(4) 0.041(3) 0.041(3) -0.001(2) 0.022(3) 0.008(3)
O2 0.071(4) 0.043(3) 0.049(3) -0.003(3) 0.027(3) 0.001(3)
O3 0.066(4) 0.086(5) 0.051(4) -0.008(4) 0.035(3) -0.012(4)
O4 0.073(5) 0.046(3) 0.047(4) -0.004(3) 0.021(3) -0.010(3)
O5 0.033(3) 0.059(4) 0.054(4) -0.015(3) 0.013(3) -0.005(3)
O6 0.049(3) 0.038(3) 0.068(4) -0.020(3) 0.021(3) -0.003(3)
O7 0.074(4) 0.037(3) 0.065(4) 0.017(3) 0.041(4) 0.020(3)
O8 0.046(3) 0.050(3) 0.047(3) 0.002(3) 0.027(3) 0.011(3)
O9 0.25(2) 0.24(2) 0.26(2) 0.08(2) 0.01(2) -0.10(2)
O10 0.63(5) 0.181(18) 0.59(5) -0.24(3) 0.54(5) -0.28(3)
F1 0.155(10) 0.175(11) 0.205(12) -0.137(10) 0.086(9) -0.082(9)
F2 0.168(10) 0.233(13) 0.120(8) -0.080(8) 0.106(8) -0.133(10)
F3 0.048(4) 0.070(6) 0.45(2) 0.025(9) -0.019(8) 0.001(4)
F4 0.110(6) 0.114(7) 0.107(6) 0.058(5) 0.050(5) -0.001(5)
F5 0.223(12) 0.061(5) 0.110(7) -0.019(5) 0.081(8) -0.008(6)
F6 0.110(8) 0.182(11) 0.192(12) 0.136(10) -0.004(8) -0.007(8)
F7 0.103(6) 0.096(6) 0.350(17) 0.120(9) 0.141(9) 0.018(5)
F8 0.119(6) 0.086(5) 0.064(4) -0.009(4) 0.038(4) -0.028(4)
F9 0.089(7) 0.170(12) 0.325(19) 0.147(13) 0.087(10) 0.050(7)
F10 0.36(3) 0.107(9) 0.45(3) -0.175(15) 0.26(2) -0.124(13)
F11 0.213(12) 0.086(6) 0.179(10) -0.012(6) 0.160(10) -0.001(7)
F12 0.160(11) 0.130(8) 0.155(10) 0.057(8) -0.039(8) -0.078(8)
F13 0.080(6) 0.299(18) 0.36(2) 0.243(17) 0.125(10) 0.082(9)
F14 0.165(13) 0.223(17) 0.50(3) 0.27(2) 0.198(19) 0.095(13)
F15 0.106(9) 0.210(15) 0.43(3) 0.226(18) 0.095(13) 0.040(9)
F16 0.145(11) 0.159(12) 0.47(3) 0.169(17) 0.188(17) 0.072(10)
F17 0.065(6) 0.171(11) 0.44(3) 0.184(15) 0.077(10) 0.051(7)
F18 0.109(8) 0.133(9) 0.43(2) 0.127(13) 0.148(12) 0.042(7)
F19 0.28(3) 0.063(9) 0.30(3) 0.030(14) 0.14(3) -0.001(14)
F20 0.070(8) 0.202(18) 0.27(2) -0.189(19) -0.078(12) 0.059(10)
F21 0.031(4) 0.163(12) 0.110(9) 0.068(9) -0.002(5) -0.021(6)
F22 0.39(4) 0.22(3) 0.099(13) -0.001(14) 0.05(2) -0.17(3)
F23 0.080(8) 0.056(6) 0.262(19) 0.013(9) 0.099(10) -0.009(5)
F24 0.27(3) 0.143(15) 0.141(15) 0.012(12) 0.094(16) -0.071(16)
F25 0.072(11) 0.115(13) 0.101(15) -0.045(12) 0.036(11) -0.030(10)
F26 0.059(9) 0.122(15) 0.176(18) -0.040(15) 0.007(12) -0.004(9)
F27 0.110(18) 0.16(2) 0.113(11) -0.076(14) 0.064(12) -0.061(14)
F28 0.058(8) 0.139(12) 0.076(11) -0.052(8) 0.047(8) -0.028(8)
F29 0.037(7) 0.155(16) 0.133(13) -0.029(11) 0.041(7) -0.004(8)
F30 0.096(13) 0.092(14) 0.125(11) -0.053(11) 0.077(11) -0.035(10)
P1 0.0535(13) 0.0531(13) 0.0538(14) -0.0059(11) 0.0248(11) -0.0030(11)
P2 0.087(2) 0.0486(15) 0.081(2) -0.0053(14) 0.0413(18) -0.0105(14)
P3 0.072(3) 0.189(6) 0.455(13) 0.234(8) 0.134(5) 0.067(3)
P4 0.125(5) 0.071(3) 0.099(4) 0.025(3) 0.064(4) 0.005(3)
P5 0.051(4) 0.096(6) 0.090(6) -0.045(5) 0.031(4) -0.011(4)
Pt1 0.03917(18) 0.0486(2) 0.0491(2) 0.00341(15) 0.01207(14) 0.02137(13)
O12 0.44(5) 0.54(7) 0.36(4) 0.07(4) 0.13(4) -0.38(5)

loop_
_atom_type_symbol
_atom_type_description
_atom_type_scat_dispersion_real
_atom_type_scat_dispersion_imag
_atom_type_scat_source
C C 0.0033 0.0016 'International Tables Vol C Tables 4.2.6.8 and 6.1.1.4'
H H 0.0000 0.0000 'International Tables Vol C Tables 4.2.6.8 and 6.1.1.4'
N N 0.0061 0.0033 'International Tables Vol C Tables 4.2.6.8 and 6.1.1.4'
O O 0.0106 0.0060 'International Tables Vol C Tables 4.2.6.8 and 6.1.1.4'
F F 0.0171 0.0103 'International Tables Vol C Tables 4.2.6.8 and 6.1.1.4'
P P 0.1023 0.0942 'International Tables Vol C Tables 4.2.6.8 and 6.1.1.4'
Pt Pt -1.7033 8.3905 'International Tables Vol C Tables 4.2.6.8 and 6.1.1.4'

loop_
_geom_angle_atom_site_label_1
_geom_angle_atom_site_label_2
_geom_angle_atom_site_label_3
_geom_angle
_geom_angle_site_symmetry_1
_geom_angle_site_symmetry_3
N1 C1 C2 121.4(7) . .
C1 C2 C3 120.2(7) . .
C2 C3 C4 117.3(7) . .
C2 C3 C8 121.4(7) . .
C4 C3 C8 121.3(7) . .
C5 C4 C3 120.0(8) . .
N1 C5 C4 121.6(8) . .
N2 C6 C7 120.2(7) . .
C8 C7 C6 119.8(7) . .
C7 C8 C9 118.2(7) . .
C7 C8 C3 120.4(7) . .
C9 C8 C3 121.5(7) . .
C10 C9 C8 120.5(7) . .
N2 C10 C9 120.1(7) . .
N2 C11 N3 111.8(6) . .
N3 C12 C13 120.4(7) . .
C12 C13 C14 120.9(7) . .
C13 C14 C15 117.2(7) . .
C13 C14 C19 120.5(7) . .
C15 C14 C19 122.3(7) . .
C16 C15 C14 120.9(7) . .
N3 C16 C15 120.0(7) . .
N4 C17 C18 121.9(8) . .
C17 C18 C19 120.0(8) . 3_576
C20 C19 C18 116.7(8) . 3_576
C20 C19 C14 121.4(7) . .
C18 C19 C14 121.7(7) 3_576 .
C21 C20 C19 120.6(8) 3_576 .
N4 C21 C20 121.4(8) . 3_576
C23 C22 N5 111.6(10) . .
N6 C23 C22 113.3(9) . .
O1 C24 C29 117.4(7) . .
O1 C24 C25 122.8(8) . .
C29 C24 C25 119.8(8) . .
C26 C25 C24 119.9(10) . .
C27 C26 C25 121.2(9) . .
C26 C27 C28 119.2(8) . .
C29 C28 C27 120.8(10) . .
O8 C29 C24 117.4(7) . .
O8 C29 C28 123.6(9) . .
C24 C29 C28 119.0(9) . .
O1 C30 C31 113.2(7) . .
O2 C31 C30 109.8(8) . .
O2 C32 C33 109.1(10) . .
O3 C33 C32 109.3(8) . .
C35 C34A O3 114.8(13) . .
C35 C34B O3 111(3) . .
C34B C35 C34A 45.5(19) . .
C34B C35 O4 131.4(18) . .
C34A C35 O4 111.0(15) . .
O4 C36 C37 124.5(14) . .
O4 C36 C41 115.5(9) . .
C37 C36 C41 119.9(13) . .
C36 C37 C38 117.5(19) . .
C39 C38 C37 120.0(16) . .
C38 C39 C40 122(2) . .
C39 C40 C41 120(2) . .
O5 C41 C40 123.6(13) . .
O5 C41 C36 116.2(9) . .
C40 C41 C36 120.2(13) . .
O5 C42 C43 108.7(8) . .
O6 C43 C42 108.3(8) . .
O6 C44 C45 116.3(9) . .
O7 C45 C44 114.3(11) . .
O7 C46 C47 110.0(7) . .
O8 C47 C46 109.7(7) . .
N7 C49 C48 175(2) . .
N8 C51 C50 177.3(16) . .
C5 N1 C1 119.4(7) . .
C5 N1 Pt1 120.6(6) . .
C1 N1 Pt1 119.9(5) . .
C6 N2 C10 121.1(6) . .
C6 N2 C11 119.5(6) . .
C10 N2 C11 119.4(6) . .
C12 N3 C16 120.6(7) . .
C12 N3 C11 119.6(7) . .
C16 N3 C11 119.8(6) . .
C21 N4 C17 119.3(8) . .
C21 N4 Pt1 120.3(6) . .
C17 N4 Pt1 120.2(6) . .
C22 N5 Pt1 109.9(8) . .
C23 N6 Pt1 111.0(7) . .
C24 O1 C30 115.0(7) . .
C32 O2 C31 112.5(8) . .
C33 O3 C34A 120.0(9) . .
C33 O3 C34B 88.7(16) . .
C34A O3 C34B 38.9(14) . .
C36 O4 C35 115.0(12) . .
C41 O5 C42 116.4(8) . .
C44 O6 C43 114.3(8) . .
C45 O7 C46 113.0(8) . .
C29 O8 C47 117.5(7) . .
F30 F23 P4 124.3(13) . .
P5 F28 F29 56.4(13) . .
P5 F29 F28 48.7(11) . .
F23 F30 P5 147.7(18) . .
F6 P1 F1 88.7(9) . .
F6 P1 F3 179.2(10) . .
F1 P1 F3 91.7(9) . .
F6 P1 F5 89.7(8) . .
F1 P1 F5 178.4(8) . .
F3 P1 F5 89.9(8) . .
F6 P1 F2 90.1(8) . .
F1 P1 F2 93.4(6) . .
F3 P1 F2 90.7(9) . .
F5 P1 F2 86.3(5) . .
F6 P1 F4 87.8(6) . .
F1 P1 F4 88.5(7) . .
F3 P1 F4 91.5(7) . .
F5 P1 F4 91.7(6) . .
F2 P1 F4 177.1(7) . .
F7 P2 F10 93.3(8) . .
F7 P2 F9 91.1(6) . .
F10 P2 F9 81.4(12) . .
F7 P2 F12 92.2(7) . .
F10 P2 F12 101.2(12) . .
F9 P2 F12 175.7(7) . .
F7 P2 F8 91.2(6) . .
F10 P2 F8 172.4(10) . .
F9 P2 F8 92.4(8) . .
F12 P2 F8 84.7(7) . .
F7 P2 F11 177.1(8) . .
F10 P2 F11 89.0(7) . .
F9 P2 F11 87.6(7) . .
F12 P2 F11 88.9(7) . .
F8 P2 F11 86.3(5) . .
F18 P3 F13 175.6(14) . .
F18 P3 F14 91.8(9) . .
F13 P3 F14 86.9(8) . .
F18 P3 F17 89.6(8) . .
F13 P3 F17 91.7(8) . .
F14 P3 F17 178.3(8) . .
F18 P3 F16 88.7(8) . .
F13 P3 F16 95.5(10) . .
F14 P3 F16 91.2(10) . .
F17 P3 F16 89.9(12) . .
F18 P3 F15 88.9(10) . .
F13 P3 F15 86.8(10) . .
F14 P3 F15 86.4(13) . .
F17 P3 F15 92.5(8) . .
F16 P3 F15 176.6(11) . .
F20 P4 F19 91.3(14) . .
F20 P4 F21 95.6(9) . .
F19 P4 F21 161.9(14) . .
F20 P4 F23 101.8(14) . .
F19 P4 F23 97.1(11) . .
F21 P4 F23 97.9(8) . .
F20 P4 F24 94.1(13) . .
F19 P4 F24 85.3(14) . .
F21 P4 F24 77.5(11) . .
F23 P4 F24 163.8(11) . .
F20 P4 F22 176.9(14) . .
F19 P4 F22 90.7(19) . .
F21 P4 F22 83.2(16) . .
F23 P4 F22 75.5(11) . .
F24 P4 F22 88.5(11) . .
F28 P5 F29 74.9(15) . .
F28 P5 F30 92.0(11) . .
F29 P5 F30 80.5(15) . .
F28 P5 F26 92.7(17) . .
F29 P5 F26 158.9(16) . .
F30 P5 F26 83.0(17) . .
F28 P5 F25 177.7(15) . .
F29 P5 F25 106.5(17) . .
F30 P5 F25 90.1(13) . .
F26 P5 F25 86.5(16) . .
F28 P5 F27 88.3(13) . .
F29 P5 F27 102.6(17) . .
F30 P5 F27 176.8(19) . .
F26 P5 F27 94(2) . .
F25 P5 F27 89.6(13) . .
N1 Pt1 N5 93.6(3) . .
N1 Pt1 N4 88.3(3) . .
N5 Pt1 N4 177.9(3) . .
N1 Pt1 N6 176.5(3) . .
N5 Pt1 N6 83.3(4) . .
N4 Pt1 N6 94.8(3) . .

loop_
_geom_bond_atom_site_label_1
_geom_bond_atom_site_label_2
_geom_bond_distance
_geom_bond_site_symmetry_2
C1 N1 1.354(10) .
C1 C2 1.383(10) .
C2 C3 1.386(11) .
C3 C4 1.400(12) .
C3 C8 1.482(10) .
C4 C5 1.388(12) .
C5 N1 1.333(11) .
C6 N2 1.343(9) .
C6 C7 1.388(11) .
C7 C8 1.394(11) .
C8 C9 1.387(10) .
C9 C10 1.373(10) .
C10 N2 1.357(10) .
C11 N2 1.460(9) .
C11 N3 1.472(10) .
C12 N3 1.340(10) .
C12 C13 1.373(12) .
C13 C14 1.377(10) .
C14 C15 1.390(11) .
C14 C19 1.467(11) .
C15 C16 1.366(12) .
C16 N3 1.352(10) .
C17 N4 1.339(12) .
C17 C18 1.376(12) .
C18 C19 1.404(11) 3_576
C19 C20 1.385(12) .
C19 C18 1.404(11) 3_576
C20 C21 1.383(13) 3_576
C21 N4 1.341(12) .
C21 C20 1.383(13) 3_576
C22 C23 1.448(18) .
C22 N5 1.476(13) .
C23 N6 1.454(16) .
C24 O1 1.368(10) .
C24 C29 1.394(13) .
C24 C25 1.406(12) .
C25 C26 1.386(13) .
C26 C27 1.348(16) .
C27 C28 1.423(14) .
C28 C29 1.383(12) .
C29 O8 1.370(10) .
C30 O1 1.455(11) .
C30 C31 1.475(13) .
C31 O2 1.434(11) .
C32 O2 1.437(12) .
C32 C33 1.474(16) .
C33 O3 1.425(14) .
C34A C35 1.34(3) .
C34A O3 1.450(17) .
C34B C35 1.27(4) .
C34B O3 1.57(3) .
C35 O4 1.417(15) .
C36 O4 1.353(14) .
C36 C37 1.385(17) .
C36 C41 1.428(18) .
C37 C38 1.45(3) .
C38 C39 1.36(4) .
C39 C40 1.35(3) .
C40 C41 1.374(15) .
C41 O5 1.365(13) .
C42 O5 1.452(12) .
C42 C43 1.507(17) .
C43 O6 1.407(12) .
C44 O6 1.400(14) .
C44 C45 1.438(18) .
C45 O7 1.368(13) .
C46 O7 1.426(12) .
C46 C47 1.492(13) .
C47 O8 1.453(11) .
C48 C49 1.46(3) .
C49 N7 1.11(2) .
C50 C51 1.46(2) .
C51 N8 1.101(16) .
N1 Pt1 2.020(6) .
N4 Pt1 2.027(7) .
N5 Pt1 2.026(8) .
N6 Pt1 2.042(7) .
F1 P1 1.531(9) .
F2 P1 1.559(9) .
F3 P1 1.532(10) .
F4 P1 1.571(8) .
F5 P1 1.557(9) .
F6 P1 1.510(11) .
F7 P2 1.530(8) .
F8 P2 1.580(8) .
F9 P2 1.531(12) .
F10 P2 1.533(11) .
F11 P2 1.620(9) .
F12 P2 1.538(13) .
F13 P3 1.538(10) .
F14 P3 1.60(2) .
F15 P3 1.70(2) .
F16 P3 1.66(2) .
F17 P3 1.590(18) .
F18 P3 1.537(12) .
F19 P4 1.41(2) .
F20 P4 1.31(3) .
F21 P4 1.398(14) .
F22 P4 1.66(2) .
F23 F30 1.50(2) .
F23 P4 1.551(12) .
F24 P4 1.61(2) .
F25 P5 1.60(3) .
F26 P5 1.60(3) .
F27 P5 1.62(3) .
F28 P5 1.39(2) .
F28 F29 1.79(4) .
F29 P5 1.55(3) .
F30 P5 1.58(2) .

loop_
_geom_torsion_atom_site_label_1
_geom_torsion_atom_site_label_2
_geom_torsion_atom_site_label_3
_geom_torsion_atom_site_label_4
_geom_torsion
_geom_torsion_site_symmetry_1
_geom_torsion_site_symmetry_4
N1 C1 C2 C3 0.7(12) . .
C1 C2 C3 C4 -0.6(12) . .
C1 C2 C3 C8 177.8(7) . .
C2 C3 C4 C5 -0.5(13) . .
C8 C3 C4 C5 -179.0(8) . .
C3 C4 C5 N1 1.7(15) . .
N2 C6 C7 C8 0.4(12) . .
C6 C7 C8 C9 2.7(12) . .
C6 C7 C8 C3 -175.9(7) . .
C2 C3 C8 C7 12.8(11) . .
C4 C3 C8 C7 -168.8(8) . .
C2 C3 C8 C9 -165.7(7) . .
C4 C3 C8 C9 12.6(12) . .
C7 C8 C9 C10 -2.8(11) . .
C3 C8 C9 C10 175.7(7) . .
C8 C9 C10 N2 0.0(12) . .
N3 C12 C13 C14 -1.5(12) . .
C12 C13 C14 C15 1.6(11) . .
C12 C13 C14 C19 -175.7(7) . .
C13 C14 C15 C16 -1.0(12) . .
C19 C14 C15 C16 176.3(7) . .
C14 C15 C16 N3 0.2(13) . .
N4 C17 C18 C19 2.0(12) . 3_576
C13 C14 C19 C20 -42.0(10) . .
C15 C14 C19 C20 140.8(8) . .
C13 C14 C19 C18 132.2(8) . 3_576
C15 C14 C19 C18 -44.9(10) . 3_576
C18 C19 C20 C21 -2.2(11) 3_576 3_576
C14 C19 C20 C21 172.3(7) . 3_576
N5 C22 C23 N6 -36(2) . .
O1 C24 C25 C26 -177.9(8) . .
C29 C24 C25 C26 0.9(13) . .
C24 C25 C26 C27 -0.4(15) . .
C25 C26 C27 C28 -0.6(16) . .
C26 C27 C28 C29 1.1(17) . .
O1 C24 C29 O8 -0.6(12) . .
C25 C24 C29 O8 -179.5(8) . .
O1 C24 C29 C28 178.4(8) . .
C25 C24 C29 C28 -0.5(13) . .
C27 C28 C29 O8 178.4(9) . .
C27 C28 C29 C24 -0.6(15) . .
O1 C30 C31 O2 -77.3(10) . .
O2 C32 C33 O3 65.5(11) . .
O3 C34B C35 C34A 51(2) . .
O3 C34B C35 O4 -28(5) . .
O3 C34A C35 C34B -60(2) . .
O3 C34A C35 O4 68.1(19) . .
O4 C36 C37 C38 178.6(11) . .
C41 C36 C37 C38 -0.2(17) . .
C36 C37 C38 C39 2(3) . .
C37 C38 C39 C40 -4(3) . .
C38 C39 C40 C41 4(3) . .
C39 C40 C41 O5 178.5(13) . .
C39 C40 C41 C36 -1.3(19) . .
O4 C36 C41 O5 0.9(12) . .
C37 C36 C41 O5 179.8(9) . .
O4 C36 C41 C40 -179.3(9) . .
C37 C36 C41 C40 -0.4(15) . .
O5 C42 C43 O6 -76.8(9) . .
O6 C44 C45 O7 30(2) . .
O7 C46 C47 O8 68.6(10) . .
C4 C5 N1 C1 -1.6(14) . .
C4 C5 N1 Pt1 -178.4(7) . .
C2 C1 N1 C5 0.4(12) . .
C2 C1 N1 Pt1 177.3(6) . .
C7 C6 N2 C10 -3.4(12) . .
C7 C6 N2 C11 177.3(7) . .
C9 C10 N2 C6 3.2(12) . .
C9 C10 N2 C11 -177.5(7) . .
N3 C11 N2 C6 -82.1(9) . .
N3 C11 N2 C10 98.5(8) . .
C13 C12 N3 C16 0.7(11) . .
C13 C12 N3 C11 -176.6(7) . .
C15 C16 N3 C12 -0.1(12) . .
C15 C16 N3 C11 177.2(7) . .
N2 C11 N3 C12 -49.1(9) . .
N2 C11 N3 C16 133.6(7) . .
C20 C21 N4 C17 -2.8(12) 3_576 .
C20 C21 N4 Pt1 172.2(6) 3_576 .
C18 C17 N4 C21 1.3(11) . .
C18 C17 N4 Pt1 -173.6(6) . .
C23 C22 N5 Pt1 32.7(17) . .
C22 C23 N6 Pt1 22.1(16) . .
C29 C24 O1 C30 171.6(8) . .
C25 C24 O1 C30 -9.5(11) . .
C31 C30 O1 C24 -175.2(8) . .
C33 C32 O2 C31 168.8(8) . .
C30 C31 O2 C32 -158.6(8) . .
C32 C33 O3 C34A 169.1(12) . .
C32 C33 O3 C34B -166.8(16) . .
C35 C34A O3 C33 93.2(16) . .
C35 C34A O3 C34B 53(3) . .
C35 C34B O3 C33 160(3) . .
C35 C34B O3 C34A -55(3) . .
C37 C36 O4 C35 11.7(15) . .
C41 C36 O4 C35 -169.4(10) . .
C34B C35 O4 C36 -133(3) . .
C34A C35 O4 C36 178.0(12) . .
C40 C41 O5 C42 -11.9(13) . .
C36 C41 O5 C42 167.9(8) . .
C43 C42 O5 C41 -174.0(7) . .
C45 C44 O6 C43 166.4(12) . .
C42 C43 O6 C44 -179.2(9) . .
C44 C45 O7 C46 167.7(12) . .
C47 C46 O7 C45 161.5(11) . .
C24 C29 O8 C47 -176.5(8) . .
C28 C29 O8 C47 4.5(13) . .
C46 C47 O8 C29 178.8(8) . .
P4 F23 F30 P5 49(5) . .
F30 F23 P4 F20 134.8(19) . .
F30 F23 P4 F19 42(2) . .
F30 F23 P4 F21 -127.8(19) . .
F30 F23 P4 F24 -56(5) . .
F30 F23 P4 F22 -47(2) . .
F29 F28 P5 F30 79.6(16) . .
F29 F28 P5 F26 162.7(17) . .
F29 F28 P5 F25 -127(40) . .
F29 F28 P5 F27 -103.6(17) . .
F28 F29 P5 F30 -94.6(12) . .
F28 F29 P5 F26 -56(5) . .
F28 F29 P5 F25 178.1(13) . .
F28 F29 P5 F27 84.7(15) . .
F23 F30 P5 F28 148(4) . .
F23 F30 P5 F29 -138(4) . .
F23 F30 P5 F26 55(4) . .
F23 F30 P5 F25 -31(4) . .
F23 F30 P5 F27 53(28) . .
C5 N1 Pt1 N5 67.0(7) . .
C1 N1 Pt1 N5 -109.8(6) . .
C5 N1 Pt1 N4 -112.2(7) . .
C1 N1 Pt1 N4 71.0(6) . .
C5 N1 Pt1 N6 95(7) . .
C1 N1 Pt1 N6 -82(7) . .
C22 N5 Pt1 N1 162.2(9) . .
C22 N5 Pt1 N4 -41(9) . .
C22 N5 Pt1 N6 -16.2(10) . .
C21 N4 Pt1 N1 -89.4(6) . .
C17 N4 Pt1 N1 85.5(6) . .
C21 N4 Pt1 N5 114(9) . .
C17 N4 Pt1 N5 -71(9) . .
C21 N4 Pt1 N6 89.0(7) . .
C17 N4 Pt1 N6 -96.1(7) . .
C23 N6 Pt1 N1 -31(7) . .
C23 N6 Pt1 N5 -2.8(9) . .
C23 N6 Pt1 N4 176.4(9) . .
